data_7212815
loop_
_publ_author_name
'Sasmal, Sujit'
'Majumder, Samit'
'Hazra, Susanta'
'Sparkes, Hazel A.'
'Howard, Judith A. K.'
'Nayak, Malabika'
'Mohanta, Sasankasekhar'

_publ_section_title
;
 Tetrametallic [2 \\times 1 + 1 \\times 2], octametallic
 double-decker--triple-decker [5 \\times 1 + 3 \\times 1], hexametallic
 quadruple-decker and dimetallic-based one-dimensional complexes of
 copper(ii) and s block metal ions derived from
 N,N&#x2032;-ethylenebis(3-ethoxysalicylaldimine)
;
_journal_issue 12
_journal_name_full CrystEngComm
_journal_page_first 4131
_journal_paper_doi 10.1039/c0ce00154f
_journal_volume 12
_journal_year 2010
_chemical_formula_moiety 'C20 H26 Cu N2 Na O6, 2(C20 H22 Cu N2 O4), C2 N3'
_chemical_formula_sum 'C62 H70 Cu3 N9 Na O14'
_chemical_formula_weight 1378.88
_chemical_name_systematic
; 
 ? 
;
_space_group_IT_number 2
_symmetry_cell_setting triclinic
_symmetry_space_group_name_Hall '-P 1'
_symmetry_space_group_name_H-M 'P -1'
_atom_sites_solution_hydrogens geom
_atom_sites_solution_primary direct
_atom_sites_solution_secondary difmap
_audit_creation_method SHELXL-97
_cell_angle_alpha 86.908(2)
_cell_angle_beta 69.870(2)
_cell_angle_gamma 82.251(2)
_cell_formula_units_Z 2
_cell_length_a 12.0391(3)
_cell_length_b 16.6189(3)
_cell_length_c 16.6213(3)
_cell_measurement_reflns_used 19396
_cell_measurement_temperature 120(2)
_cell_measurement_theta_max 32.6070
_cell_measurement_theta_min 2.5673
_cell_volume 3093.78(12)
_computing_cell_refinement
;
CrysAlisPro, Oxford Diffraction Ltd.,
Version 1.171.33.41 (release 06-05-2009 CrysAlis171 .NET)
(compiled May  6 2009,17:20:42)
;
_computing_data_collection
;
CrysAlisPro, Oxford Diffraction Ltd.,
Version 1.171.33.41 (release 06-05-2009 CrysAlis171 .NET)
(compiled May  6 2009,17:20:42)
;
_computing_data_reduction
;
CrysAlisPro, Oxford Diffraction Ltd.,
Version 1.171.33.41 (release 06-05-2009 CrysAlis171 .NET)
(compiled May  6 2009,17:20:42)
;
_computing_molecular_graphics 'ORTEP3 for Windows (Farrugia, 1997)'
_computing_publication_material 'WinGX publication routines (Farrugia, 1999)'
_computing_structure_refinement 'SHELXL-97 (Sheldrick, 1997)'
_computing_structure_solution 'SHELXS-97 (Sheldrick, 1990)'
_diffrn_ambient_temperature 120(2)
_diffrn_detector_area_resol_mean 16.1511
_diffrn_measured_fraction_theta_full 0.999
_diffrn_measured_fraction_theta_max 0.904
_diffrn_measurement_device_type 'Xcalibur, Sapphire3, Gemini ultra'
_diffrn_radiation_monochromator graphite
_diffrn_radiation_source 'Enhance (Mo) X-ray Source'
_diffrn_radiation_type MoK\a
_diffrn_radiation_wavelength 0.71073
_diffrn_reflns_av_R_equivalents 0.0518
_diffrn_reflns_av_sigmaI/netI 0.0933
_diffrn_reflns_limit_h_max 17
_diffrn_reflns_limit_h_min -17
_diffrn_reflns_limit_k_max 25
_diffrn_reflns_limit_k_min -24
_diffrn_reflns_limit_l_max 24
_diffrn_reflns_limit_l_min -24
_diffrn_reflns_number 59302
_diffrn_reflns_theta_full 25.00
_diffrn_reflns_theta_max 32.70
_diffrn_reflns_theta_min 2.57
_exptl_absorpt_coefficient_mu 1.102
_exptl_absorpt_correction_T_max 1.00000
_exptl_absorpt_correction_T_min 0.54756
_exptl_absorpt_correction_type multi-scan
_exptl_absorpt_process_details
;
CrysAlisPro, Oxford Diffraction Ltd.,
Version 1.171.33.41 (release 06-05-2009 CrysAlis171 .NET)
(compiled May  6 2009,17:20:42)
Empirical absorption correction using spherical harmonics,
 implemented in SCALE3 ABSPACK scaling algorithm.
;
_exptl_crystal_colour red
_exptl_crystal_density_diffrn 1.480
_exptl_crystal_density_method 'not measured'
_exptl_crystal_description block
_exptl_crystal_F_000 1430
_exptl_crystal_size_max 0.40
_exptl_crystal_size_mid 0.20
_exptl_crystal_size_min 0.20
_refine_diff_density_max 0.684
_refine_diff_density_min -0.480
_refine_diff_density_rms 0.078
_refine_ls_extinction_method none
_refine_ls_goodness_of_fit_ref 0.853
_refine_ls_hydrogen_treatment mixed
_refine_ls_matrix_type full
_refine_ls_number_parameters 827
_refine_ls_number_reflns 20591
_refine_ls_number_restraints 14
_refine_ls_restrained_S_all 0.854
_refine_ls_R_factor_all 0.0800
_refine_ls_R_factor_gt 0.0407
_refine_ls_shift/su_max 0.002
_refine_ls_shift/su_mean 0.000
_refine_ls_structure_factor_coef Fsqd
_refine_ls_weighting_details 'calc w=1/[\s^2^(Fo^2^)+(0.0338P)^2^+0.0000P] where P=(Fo^2^+2Fc^2^)/3'
_refine_ls_weighting_scheme calc
_refine_ls_wR_factor_gt 0.0728
_refine_ls_wR_factor_ref 0.0778
_reflns_number_gt 12631
_reflns_number_total 20591
_reflns_threshold_expression >2sigma(I)
_cod_data_source_file c0ce00154f.txt
_cod_data_source_block 2
_cod_original_cell_volume 3093.78(11)
_cod_database_code 7212815

loop_
_symmetry_equiv_pos_as_xyz
'x, y, z'
'-x, -y, -z'

loop_
_atom_site_label
_atom_site_type_symbol
_atom_site_fract_x
_atom_site_fract_y
_atom_site_fract_z
_atom_site_U_iso_or_equiv
_atom_site_adp_type
_atom_site_occupancy
_atom_site_symmetry_multiplicity
_atom_site_calc_flag
_atom_site_refinement_flags
_atom_site_disorder_assembly
_atom_site_disorder_group
Cu1 Cu 0.86698(2) 0.495824(13) 0.077918(13) 0.01542(5) Uani 1 1 d . . .
Cu2 Cu 0.69457(2) 0.841575(13) 0.144220(13) 0.01616(5) Uani 1 1 d . . .
Cu3 Cu 0.58785(2) 0.984086(13) 0.397811(13) 0.01542(5) Uani 1 1 d . . .
Na1 Na 0.76980(7) 0.71983(4) 0.28620(4) 0.01987(16) Uani 1 1 d D . .
O1 O 1.04259(12) 0.46954(8) 0.27613(8) 0.0235(3) Uani 1 1 d . . .
O2 O 0.92672(11) 0.47524(7) 0.17066(7) 0.0175(3) Uani 1 1 d . . .
O3 O 0.93006(12) 0.59723(7) 0.05507(8) 0.0215(3) Uani 1 1 d . . .
O4 O 1.00995(12) 0.73256(7) 0.06147(8) 0.0220(3) Uani 1 1 d . . .
O5 O 0.94672(13) 0.63621(9) 0.22141(9) 0.0235(3) Uani 1 1 d D . .
O6 O 0.65419(12) 0.59878(7) 0.27170(8) 0.0202(3) Uani 1 1 d . . .
O7 O 0.66633(11) 0.73713(7) 0.19128(7) 0.0179(3) Uani 1 1 d . . .
O8 O 0.78314(11) 0.84807(7) 0.21816(7) 0.0182(3) Uani 1 1 d . . .
O9 O 0.89392(12) 0.82738(8) 0.32704(8) 0.0201(3) Uani 1 1 d . . .
O10 O 0.61439(14) 0.74979(8) 0.41304(9) 0.0227(3) Uani 1 1 d D . .
O11 O 0.39425(12) 0.78683(8) 0.36075(8) 0.0226(3) Uani 1 1 d . . .
O12 O 0.50482(11) 0.90664(7) 0.36937(8) 0.0189(3) Uani 1 1 d . . .
O13 O 0.62510(11) 0.90956(7) 0.47942(8) 0.0186(3) Uani 1 1 d . . .
O14 O 0.66510(12) 0.78548(7) 0.57045(8) 0.0202(3) Uani 1 1 d . . .
N1 N 0.79327(13) 0.39581(9) 0.09917(9) 0.0169(3) Uani 1 1 d . . .
N2 N 0.80756(13) 0.50997(9) -0.01657(9) 0.0170(3) Uani 1 1 d . . .
N3 N 0.59895(14) 0.83975(9) 0.07306(9) 0.0180(3) Uani 1 1 d . . .
N4 N 0.72998(14) 0.94548(9) 0.09050(9) 0.0183(3) Uani 1 1 d . . .
N5 N 0.55582(13) 1.06411(9) 0.31675(9) 0.0170(3) Uani 1 1 d . . .
N6 N 0.66422(13) 1.06795(9) 0.42759(9) 0.0173(3) Uani 1 1 d . . .
N7 N 0.65423(19) 0.16840(11) 0.07174(13) 0.0501(6) Uani 1 1 d . A .
N9 N 0.39797(16) 0.38466(11) 0.17140(11) 0.0305(4) Uani 1 1 d . A .
N8A N 0.45882(19) 0.23706(11) 0.15462(15) 0.0355(6) Uani 0.76 1 d PD A 1
N8B N 0.5168(5) 0.2588(3) 0.1768(3) 0.0355(6) Uani 0.24 1 d PD A 2
C1 C 1.1896(2) 0.53734(13) 0.29965(14) 0.0341(5) Uani 1 1 d . . .
H1A H 1.2370 0.5349 0.2385 0.051 Uiso 1 1 calc R . .
H1B H 1.2426 0.5365 0.3332 0.051 Uiso 1 1 calc R . .
H1C H 1.1338 0.5875 0.3113 0.051 Uiso 1 1 calc R . .
C2 C 1.12110(19) 0.46549(13) 0.32410(13) 0.0299(5) Uani 1 1 d . . .
H2A H 1.1767 0.4145 0.3113 0.036 Uiso 1 1 calc R . .
H2B H 1.0749 0.4665 0.3862 0.036 Uiso 1 1 calc R . .
C3 C 0.98633(17) 0.40328(11) 0.27712(11) 0.0189(4) Uani 1 1 d . . .
C4 C 0.98603(18) 0.33673(12) 0.33005(12) 0.0234(4) Uani 1 1 d . . .
H4 H 1.0250 0.3355 0.3711 0.028 Uiso 1 1 calc R . .
C5 C 0.92828(18) 0.27050(12) 0.32359(12) 0.0260(4) Uani 1 1 d . . .
H5 H 0.9285 0.2245 0.3600 0.031 Uiso 1 1 calc R . .
C6 C 0.87212(17) 0.27250(11) 0.26502(12) 0.0224(4) Uani 1 1 d . . .
H6 H 0.8348 0.2270 0.2602 0.027 Uiso 1 1 calc R . .
C7 C 0.86805(16) 0.34092(11) 0.21099(11) 0.0170(4) Uani 1 1 d . . .
C8 C 0.92535(16) 0.40858(10) 0.21656(11) 0.0161(4) Uani 1 1 d . . .
C9 C 0.80529(16) 0.33884(11) 0.15197(11) 0.0186(4) Uani 1 1 d . . .
H9 H 0.7695 0.2913 0.1519 0.022 Uiso 1 1 calc R . .
C10 C 0.72194(17) 0.38800(11) 0.04455(11) 0.0194(4) Uani 1 1 d . . .
H10A H 0.6380 0.4109 0.0738 0.023 Uiso 1 1 calc R . .
H10B H 0.7239 0.3301 0.0324 0.023 Uiso 1 1 calc R . .
C11 C 0.77529(18) 0.43442(11) -0.03880(11) 0.0209(4) Uani 1 1 d . . .
H11A H 0.8468 0.4016 -0.0773 0.025 Uiso 1 1 calc R . .
H11B H 0.7164 0.4465 -0.0686 0.025 Uiso 1 1 calc R . .
C12 C 0.79926(16) 0.57492(11) -0.06070(11) 0.0191(4) Uani 1 1 d . . .
H12 H 0.7635 0.5734 -0.1033 0.023 Uiso 1 1 calc R . .
C13 C 0.84012(16) 0.64951(11) -0.05018(11) 0.0185(4) Uani 1 1 d . . .
C14 C 0.82122(17) 0.71676(12) -0.10243(11) 0.0225(4) Uani 1 1 d . . .
H14 H 0.7788 0.7118 -0.1403 0.027 Uiso 1 1 calc R . .
C15 C 0.86299(18) 0.78823(12) -0.09909(12) 0.0252(5) Uani 1 1 d . . .
H15 H 0.8497 0.8326 -0.1345 0.030 Uiso 1 1 calc R . .
C16 C 0.92535(17) 0.79641(11) -0.04367(12) 0.0234(4) Uani 1 1 d . . .
H16 H 0.9533 0.8467 -0.0410 0.028 Uiso 1 1 calc R . .
C17 C 0.94685(17) 0.73201(11) 0.00738(11) 0.0191(4) Uani 1 1 d . . .
C18 C 0.90369(16) 0.65591(11) 0.00612(11) 0.0181(4) Uani 1 1 d . . .
C19 C 1.06622(18) 0.80349(11) 0.06148(12) 0.0245(4) Uani 1 1 d . . .
H19A H 1.0055 0.8517 0.0789 0.029 Uiso 1 1 calc R . .
H19B H 1.1223 0.8136 0.0034 0.029 Uiso 1 1 calc R . .
C20 C 1.1321(2) 0.78801(13) 0.12401(13) 0.0316(5) Uani 1 1 d . . .
H20A H 1.0763 0.7755 0.1806 0.047 Uiso 1 1 calc R . .
H20B H 1.1682 0.8365 0.1278 0.047 Uiso 1 1 calc R . .
H20C H 1.1946 0.7420 0.1045 0.047 Uiso 1 1 calc R . .
C21 C 0.7071(2) 0.52849(13) 0.38385(12) 0.0321(5) Uani 1 1 d . . .
H21A H 0.7908 0.5365 0.3546 0.048 Uiso 1 1 calc R . .
H21B H 0.7031 0.4779 0.4172 0.048 Uiso 1 1 calc R . .
H21C H 0.6664 0.5741 0.4223 0.048 Uiso 1 1 calc R . .
C22 C 0.64729(19) 0.52378(11) 0.31828(12) 0.0235(4) Uani 1 1 d . . .
H22A H 0.6880 0.4780 0.2788 0.028 Uiso 1 1 calc R . .
H22B H 0.5629 0.5150 0.3471 0.028 Uiso 1 1 calc R . .
C23 C 0.60110(16) 0.60817(11) 0.21027(11) 0.0178(4) Uani 1 1 d . . .
C24 C 0.54316(17) 0.55097(12) 0.18926(12) 0.0224(4) Uani 1 1 d . . .
H24 H 0.5392 0.4997 0.2177 0.027 Uiso 1 1 calc R . .
C25 C 0.48990(18) 0.56764(12) 0.12627(13) 0.0262(4) Uani 1 1 d . . .
H25 H 0.4511 0.5276 0.1115 0.031 Uiso 1 1 calc R . .
C26 C 0.49407(18) 0.64169(12) 0.08625(12) 0.0249(4) Uani 1 1 d . . .
H26 H 0.4572 0.6530 0.0440 0.030 Uiso 1 1 calc R . .
C27 C 0.55258(17) 0.70201(11) 0.10684(11) 0.0193(4) Uani 1 1 d . . .
C28 C 0.60876(16) 0.68585(11) 0.16869(11) 0.0169(4) Uani 1 1 d . . .
C29 C 0.54833(17) 0.77915(12) 0.06377(11) 0.0209(4) Uani 1 1 d . . .
H29 H 0.5047 0.7859 0.0254 0.025 Uiso 1 1 calc R . .
C30 C 0.58207(18) 0.91779(11) 0.02985(12) 0.0232(4) Uani 1 1 d . . .
H30A H 0.5081 0.9507 0.0652 0.028 Uiso 1 1 calc R . .
H30B H 0.5745 0.9081 -0.0262 0.028 Uiso 1 1 calc R . .
C31 C 0.68882(18) 0.96319(11) 0.01665(11) 0.0214(4) Uani 1 1 d . . .
H31A H 0.7536 0.9454 -0.0371 0.026 Uiso 1 1 calc R . .
H31B H 0.6657 1.0223 0.0124 0.026 Uiso 1 1 calc R . .
C32 C 0.78848(17) 0.99552(11) 0.11079(11) 0.0199(4) Uani 1 1 d . . .
H32 H 0.7970 1.0455 0.0801 0.024 Uiso 1 1 calc R . .
C33 C 0.84204(17) 0.98174(11) 0.17628(11) 0.0182(4) Uani 1 1 d . . .
C34 C 0.90712(18) 1.04237(11) 0.18805(12) 0.0240(4) Uani 1 1 d . . .
H34 H 0.9094 1.0912 0.1554 0.029 Uiso 1 1 calc R . .
C35 C 0.96643(19) 1.03225(12) 0.24504(12) 0.0269(5) Uani 1 1 d . . .
H35 H 1.0096 1.0737 0.2518 0.032 Uiso 1 1 calc R . .
C36 C 0.96369(17) 0.96042(12) 0.29384(12) 0.0225(4) Uani 1 1 d . . .
H36 H 1.0056 0.9532 0.3333 0.027 Uiso 1 1 calc R . .
C37 C 0.90055(16) 0.90048(11) 0.28476(11) 0.0179(4) Uani 1 1 d . . .
C38 C 0.83740(16) 0.90905(11) 0.22535(11) 0.0166(4) Uani 1 1 d . . .
C39 C 0.96974(17) 0.80749(12) 0.37747(12) 0.0234(4) Uani 1 1 d . . .
H39A H 0.9480 0.8462 0.4253 0.028 Uiso 1 1 calc R . .
H39B H 1.0541 0.8099 0.3417 0.028 Uiso 1 1 calc R . .
C40 C 0.9518(2) 0.72261(12) 0.41168(12) 0.0302(5) Uani 1 1 d . . .
H40A H 0.8677 0.7209 0.4462 0.045 Uiso 1 1 calc R . .
H40B H 1.0013 0.7068 0.4474 0.045 Uiso 1 1 calc R . .
H40C H 0.9747 0.6849 0.3637 0.045 Uiso 1 1 calc R . .
C41 C 0.3509(2) 0.66130(13) 0.42889(14) 0.0344(5) Uani 1 1 d . . .
H41A H 0.4367 0.6451 0.4153 0.052 Uiso 1 1 calc R . .
H41B H 0.3116 0.6131 0.4300 0.052 Uiso 1 1 calc R . .
H41C H 0.3178 0.6873 0.4851 0.052 Uiso 1 1 calc R . .
C42 C 0.33053(18) 0.72007(12) 0.36176(13) 0.0250(4) Uani 1 1 d . . .
H42A H 0.3603 0.6938 0.3050 0.030 Uiso 1 1 calc R . .
H42B H 0.2444 0.7389 0.3761 0.030 Uiso 1 1 calc R . .
C43 C 0.37936(16) 0.85288(11) 0.31078(11) 0.0180(4) Uani 1 1 d . . .
C44 C 0.31118(17) 0.85961(12) 0.25856(11) 0.0229(4) Uani 1 1 d . . .
H44 H 0.2733 0.8147 0.2528 0.027 Uiso 1 1 calc R . .
C45 C 0.29706(18) 0.93220(12) 0.21365(12) 0.0251(4) Uani 1 1 d . . .
H45 H 0.2487 0.9369 0.1785 0.030 Uiso 1 1 calc R . .
C46 C 0.35365(17) 0.99582(12) 0.22109(11) 0.0224(4) Uani 1 1 d . . .
H46 H 0.3430 1.0451 0.1914 0.027 Uiso 1 1 calc R . .
C47 C 0.42770(16) 0.99034(11) 0.27175(11) 0.0177(4) Uani 1 1 d . . .
C48 C 0.44193(16) 0.91820(11) 0.31875(11) 0.0166(4) Uani 1 1 d . . .
C49 C 0.48570(16) 1.05985(11) 0.27428(11) 0.0183(4) Uani 1 1 d . . .
H49 H 0.4709 1.1064 0.2419 0.022 Uiso 1 1 calc R . .
C50 C 0.61455(17) 1.13728(11) 0.31100(11) 0.0198(4) Uani 1 1 d . . .
H50A H 0.5658 1.1853 0.2971 0.024 Uiso 1 1 calc R . .
H50B H 0.6937 1.1310 0.2653 0.024 Uiso 1 1 calc R . .
C51 C 0.62827(17) 1.14854(11) 0.39712(11) 0.0195(4) Uani 1 1 d . . .
H51A H 0.6896 1.1849 0.3908 0.023 Uiso 1 1 calc R . .
H51B H 0.5518 1.1731 0.4385 0.023 Uiso 1 1 calc R . .
C52 C 0.73311(16) 1.05910(11) 0.47229(11) 0.0193(4) Uani 1 1 d . . .
H52 H 0.7675 1.1054 0.4791 0.023 Uiso 1 1 calc R . .
C53 C 0.76262(16) 0.98460(11) 0.51303(11) 0.0169(4) Uani 1 1 d . . .
C54 C 0.84721(17) 0.98354(12) 0.55482(11) 0.0218(4) Uani 1 1 d . . .
H54 H 0.8864 1.0301 0.5518 0.026 Uiso 1 1 calc R . .
C55 C 0.87342(18) 0.91658(12) 0.59939(12) 0.0250(4) Uani 1 1 d . . .
H55 H 0.9326 0.9160 0.6253 0.030 Uiso 1 1 calc R . .
C56 C 0.81284(17) 0.84857(12) 0.60691(11) 0.0213(4) Uani 1 1 d . . .
H56 H 0.8293 0.8026 0.6394 0.026 Uiso 1 1 calc R . .
C57 C 0.72968(16) 0.84830(11) 0.56725(11) 0.0174(4) Uani 1 1 d . . .
C58 C 0.70358(16) 0.91571(11) 0.51678(11) 0.0167(4) Uani 1 1 d . . .
C59 C 0.68488(19) 0.71503(12) 0.61962(12) 0.0242(4) Uani 1 1 d . . .
H59A H 0.6690 0.7302 0.6797 0.029 Uiso 1 1 calc R . .
H59B H 0.7686 0.6896 0.5954 0.029 Uiso 1 1 calc R . .
C60 C 0.6013(2) 0.65678(12) 0.61611(13) 0.0324(5) Uani 1 1 d . . .
H60A H 0.5188 0.6809 0.6443 0.049 Uiso 1 1 calc R . .
H60B H 0.6169 0.6061 0.6456 0.049 Uiso 1 1 calc R . .
H60C H 0.6138 0.6453 0.5562 0.049 Uiso 1 1 calc R . .
C61 C 0.57166(18) 0.20643(11) 0.11160(12) 0.0240(4) Uani 1 1 d D . .
C62 C 0.43799(19) 0.31857(12) 0.16265(12) 0.0302(5) Uani 1 1 d D . .
H5A H 0.936(2) 0.5905(9) 0.2270(15) 0.068(10) Uiso 1 1 d D . .
H5B H 0.9656(19) 0.6486(13) 0.1707(10) 0.046(8) Uiso 1 1 d D . .
H10C H 0.5641(16) 0.7730(15) 0.3968(13) 0.058(9) Uiso 1 1 d D . .
H10D H 0.6371(19) 0.7806(13) 0.4376(12) 0.044(8) Uiso 1 1 d D . .

loop_
_atom_site_aniso_label
_atom_site_aniso_U_11
_atom_site_aniso_U_22
_atom_site_aniso_U_33
_atom_site_aniso_U_23
_atom_site_aniso_U_13
_atom_site_aniso_U_12
Cu1 0.01429(12) 0.01427(11) 0.01953(11) 0.00135(8) -0.00778(9) -0.00315(9)
Cu2 0.01736(12) 0.01422(11) 0.01889(11) 0.00218(8) -0.00912(9) -0.00171(9)
Cu3 0.01297(11) 0.01596(11) 0.01875(11) 0.00098(8) -0.00693(9) -0.00294(9)
Na1 0.0216(4) 0.0185(4) 0.0205(4) 0.0004(3) -0.0094(3) -0.0001(3)
O1 0.0262(8) 0.0198(7) 0.0323(7) 0.0018(6) -0.0198(6) -0.0040(6)
O2 0.0197(7) 0.0131(6) 0.0220(6) 0.0006(5) -0.0097(5) -0.0034(5)
O3 0.0222(7) 0.0177(7) 0.0290(7) 0.0063(5) -0.0142(6) -0.0052(6)
O4 0.0223(7) 0.0154(7) 0.0295(7) 0.0014(5) -0.0085(6) -0.0073(6)
O5 0.0279(8) 0.0183(8) 0.0244(8) -0.0006(6) -0.0087(6) -0.0036(6)
O6 0.0248(8) 0.0164(7) 0.0224(6) 0.0039(5) -0.0114(6) -0.0048(6)
O7 0.0226(7) 0.0159(6) 0.0204(6) 0.0035(5) -0.0130(6) -0.0058(5)
O8 0.0209(7) 0.0149(6) 0.0233(6) 0.0020(5) -0.0125(6) -0.0049(5)
O9 0.0210(7) 0.0206(7) 0.0219(6) 0.0007(5) -0.0117(6) -0.0020(6)
O10 0.0233(8) 0.0228(8) 0.0251(7) -0.0026(6) -0.0126(6) -0.0008(6)
O11 0.0224(7) 0.0192(7) 0.0317(7) 0.0027(6) -0.0145(6) -0.0078(6)
O12 0.0182(7) 0.0195(7) 0.0225(6) 0.0015(5) -0.0116(5) -0.0028(5)
O13 0.0169(7) 0.0200(7) 0.0228(6) 0.0018(5) -0.0109(5) -0.0046(5)
O14 0.0211(7) 0.0195(7) 0.0229(7) 0.0030(5) -0.0114(6) -0.0033(6)
N1 0.0133(8) 0.0172(8) 0.0197(7) -0.0042(6) -0.0047(6) -0.0007(6)
N2 0.0133(8) 0.0185(8) 0.0192(7) -0.0025(6) -0.0053(6) -0.0013(6)
N3 0.0165(8) 0.0187(8) 0.0179(7) 0.0023(6) -0.0060(6) 0.0005(6)
N4 0.0195(8) 0.0162(8) 0.0193(7) 0.0017(6) -0.0085(7) 0.0014(6)
N5 0.0147(8) 0.0166(8) 0.0178(7) -0.0013(6) -0.0028(6) -0.0030(6)
N6 0.0137(8) 0.0190(8) 0.0176(7) -0.0012(6) -0.0032(6) -0.0018(6)
N7 0.0441(13) 0.0244(10) 0.0579(13) 0.0079(9) 0.0082(11) 0.0053(10)
N9 0.0294(10) 0.0274(10) 0.0327(9) -0.0003(8) -0.0091(8) -0.0001(8)
N8A 0.0243(14) 0.0222(12) 0.0473(14) 0.0063(10) 0.0014(11) 0.0011(10)
N8B 0.0243(14) 0.0222(12) 0.0473(14) 0.0063(10) 0.0014(11) 0.0011(10)
C1 0.0299(13) 0.0333(12) 0.0450(13) -0.0084(10) -0.0198(11) -0.0019(10)
C2 0.0283(12) 0.0378(13) 0.0312(11) -0.0004(9) -0.0200(10) -0.0033(10)
C3 0.0164(9) 0.0166(9) 0.0220(9) -0.0031(7) -0.0048(8) 0.0004(7)
C4 0.0236(11) 0.0267(11) 0.0209(9) 0.0028(8) -0.0107(8) 0.0004(9)
C5 0.0283(12) 0.0215(10) 0.0260(10) 0.0092(8) -0.0084(9) -0.0013(9)
C6 0.0215(10) 0.0163(9) 0.0258(10) 0.0031(8) -0.0034(8) -0.0039(8)
C7 0.0141(9) 0.0158(9) 0.0182(9) 0.0003(7) -0.0021(7) -0.0015(7)
C8 0.0136(9) 0.0145(9) 0.0170(8) -0.0011(7) -0.0021(7) 0.0014(7)
C9 0.0153(9) 0.0151(9) 0.0227(9) -0.0026(7) -0.0016(8) -0.0045(7)
C10 0.0161(9) 0.0186(9) 0.0252(9) -0.0032(7) -0.0087(8) -0.0026(7)
C11 0.0217(10) 0.0213(10) 0.0224(9) -0.0029(7) -0.0110(8) -0.0021(8)
C12 0.0128(9) 0.0248(10) 0.0182(9) -0.0016(7) -0.0045(7) 0.0017(8)
C13 0.0129(9) 0.0192(9) 0.0190(9) 0.0012(7) -0.0017(7) 0.0020(7)
C14 0.0179(10) 0.0250(10) 0.0196(9) 0.0019(8) -0.0034(8) 0.0056(8)
C15 0.0232(11) 0.0208(10) 0.0226(10) 0.0062(8) 0.0001(8) 0.0042(8)
C16 0.0204(10) 0.0141(9) 0.0277(10) 0.0017(8) 0.0009(8) 0.0002(8)
C17 0.0160(9) 0.0159(9) 0.0214(9) 0.0004(7) -0.0012(8) -0.0020(7)
C18 0.0140(9) 0.0160(9) 0.0204(9) 0.0003(7) -0.0020(7) 0.0006(7)
C19 0.0243(11) 0.0156(9) 0.0290(10) -0.0042(8) -0.0002(9) -0.0092(8)
C20 0.0323(13) 0.0273(11) 0.0353(12) -0.0097(9) -0.0069(10) -0.0129(10)
C21 0.0423(14) 0.0271(11) 0.0268(11) 0.0067(9) -0.0143(10) 0.0003(10)
C22 0.0258(11) 0.0161(9) 0.0251(10) 0.0042(8) -0.0060(9) 0.0004(8)
C23 0.0156(9) 0.0175(9) 0.0191(9) -0.0003(7) -0.0049(7) -0.0008(7)
C24 0.0185(10) 0.0180(10) 0.0282(10) -0.0010(8) -0.0046(8) -0.0020(8)
C25 0.0209(11) 0.0240(11) 0.0369(11) -0.0046(9) -0.0120(9) -0.0059(8)
C26 0.0206(10) 0.0282(11) 0.0309(11) -0.0020(8) -0.0155(9) -0.0014(8)
C27 0.0166(10) 0.0224(10) 0.0192(9) -0.0013(7) -0.0061(8) -0.0031(8)
C28 0.0137(9) 0.0183(9) 0.0166(8) -0.0010(7) -0.0029(7) -0.0009(7)
C29 0.0181(10) 0.0278(11) 0.0186(9) 0.0005(8) -0.0101(8) 0.0006(8)
C30 0.0258(11) 0.0214(10) 0.0243(10) 0.0045(8) -0.0134(9) 0.0012(8)
C31 0.0274(11) 0.0161(9) 0.0209(9) 0.0035(7) -0.0107(8) 0.0018(8)
C32 0.0202(10) 0.0129(9) 0.0227(9) 0.0019(7) -0.0038(8) 0.0009(7)
C33 0.0168(9) 0.0152(9) 0.0201(9) -0.0022(7) -0.0030(8) -0.0006(7)
C34 0.0264(11) 0.0159(9) 0.0276(10) -0.0016(8) -0.0055(9) -0.0053(8)
C35 0.0272(11) 0.0245(11) 0.0289(10) -0.0033(8) -0.0056(9) -0.0128(9)
C36 0.0183(10) 0.0270(11) 0.0232(10) -0.0056(8) -0.0072(8) -0.0040(8)
C37 0.0144(9) 0.0207(10) 0.0169(9) -0.0021(7) -0.0033(7) -0.0014(7)
C38 0.0134(9) 0.0168(9) 0.0170(9) -0.0033(7) -0.0026(7) 0.0011(7)
C39 0.0160(10) 0.0356(12) 0.0194(9) -0.0009(8) -0.0083(8) 0.0006(8)
C40 0.0337(13) 0.0309(12) 0.0255(10) 0.0001(9) -0.0134(9) 0.0063(10)
C41 0.0383(14) 0.0253(11) 0.0460(13) 0.0049(10) -0.0201(11) -0.0122(10)
C42 0.0209(11) 0.0228(10) 0.0344(11) -0.0029(8) -0.0109(9) -0.0082(8)
C43 0.0139(9) 0.0215(10) 0.0181(9) -0.0027(7) -0.0041(7) -0.0028(7)
C44 0.0187(10) 0.0285(11) 0.0232(10) -0.0045(8) -0.0074(8) -0.0066(8)
C45 0.0224(11) 0.0342(12) 0.0221(10) -0.0020(8) -0.0117(8) -0.0035(9)
C46 0.0230(11) 0.0277(11) 0.0168(9) 0.0023(8) -0.0081(8) -0.0012(8)
C47 0.0147(9) 0.0218(10) 0.0148(8) -0.0015(7) -0.0029(7) -0.0017(7)
C48 0.0122(9) 0.0209(9) 0.0151(8) -0.0025(7) -0.0026(7) -0.0013(7)
C49 0.0190(10) 0.0196(9) 0.0133(8) 0.0014(7) -0.0029(7) -0.0003(8)
C50 0.0173(10) 0.0155(9) 0.0242(9) 0.0024(7) -0.0039(8) -0.0040(7)
C51 0.0170(10) 0.0169(9) 0.0235(9) 0.0004(7) -0.0050(8) -0.0035(7)
C52 0.0143(9) 0.0218(10) 0.0201(9) -0.0053(7) -0.0020(7) -0.0047(8)
C53 0.0100(9) 0.0226(10) 0.0169(8) -0.0039(7) -0.0034(7) 0.0001(7)
C54 0.0154(10) 0.0266(11) 0.0252(10) -0.0074(8) -0.0080(8) -0.0032(8)
C55 0.0195(10) 0.0336(12) 0.0254(10) -0.0057(8) -0.0125(8) 0.0003(9)
C56 0.0193(10) 0.0269(10) 0.0182(9) -0.0035(7) -0.0082(8) 0.0019(8)
C57 0.0140(9) 0.0207(9) 0.0156(8) -0.0039(7) -0.0030(7) 0.0006(7)
C58 0.0106(9) 0.0226(10) 0.0153(8) -0.0053(7) -0.0026(7) 0.0004(7)
C59 0.0276(11) 0.0246(10) 0.0199(9) 0.0054(8) -0.0094(8) 0.0001(9)
C60 0.0452(15) 0.0246(11) 0.0301(11) 0.0051(9) -0.0165(10) -0.0057(10)
C61 0.0303(12) 0.0182(10) 0.0223(10) 0.0064(8) -0.0085(9) -0.0026(9)
C62 0.0290(12) 0.0284(12) 0.0229(10) 0.0084(8) 0.0003(9) 0.0041(9)

loop_
_atom_type_symbol
_atom_type_description
_atom_type_scat_dispersion_real
_atom_type_scat_dispersion_imag
_atom_type_scat_source
C C 0.0033 0.0016 'International Tables Vol C Tables 4.2.6.8 and 6.1.1.4'
H H 0.0000 0.0000 'International Tables Vol C Tables 4.2.6.8 and 6.1.1.4'
N N 0.0061 0.0033 'International Tables Vol C Tables 4.2.6.8 and 6.1.1.4'
O O 0.0106 0.0060 'International Tables Vol C Tables 4.2.6.8 and 6.1.1.4'
Na Na 0.0362 0.0249 'International Tables Vol C Tables 4.2.6.8 and 6.1.1.4'
Cu Cu 0.3201 1.2651 'International Tables Vol C Tables 4.2.6.8 and 6.1.1.4'

loop_
_geom_angle_atom_site_label_1
_geom_angle_atom_site_label_2
_geom_angle_atom_site_label_3
_geom_angle
O3 Cu1 O2 90.49(5)
O3 Cu1 N2 92.40(6)
O2 Cu1 N2 176.71(6)
O3 Cu1 N1 176.07(6)
O2 Cu1 N1 92.67(6)
N2 Cu1 N1 84.51(6)
O7 Cu2 O8 86.97(5)
O7 Cu2 N3 94.31(6)
O8 Cu2 N3 176.86(6)
O7 Cu2 N4 176.81(6)
O8 Cu2 N4 93.75(6)
N3 Cu2 N4 85.13(6)
O12 Cu3 O13 90.13(5)
O12 Cu3 N5 93.35(6)
O13 Cu3 N5 176.51(6)
O12 Cu3 N6 176.53(6)
O13 Cu3 N6 92.12(6)
N5 Cu3 N6 84.40(6)
O7 Na1 O10 99.78(6)
O7 Na1 O5 107.68(5)
O10 Na1 O5 144.96(6)
O7 Na1 O8 67.94(5)
O10 Na1 O8 101.59(5)
O5 Na1 O8 108.59(6)
O7 Na1 O6 62.40(4)
O10 Na1 O6 86.10(5)
O5 Na1 O6 87.70(5)
O8 Na1 O6 130.33(5)
O7 Na1 O9 128.33(5)
O10 Na1 O9 89.61(5)
O5 Na1 O9 90.09(5)
O8 Na1 O9 60.40(4)
O6 Na1 O9 169.09(5)
O7 Na1 H5B 93.2(4)
O10 Na1 H5B 162.2(4)
O5 Na1 H5B 17.4(4)
O8 Na1 H5B 94.6(4)
O6 Na1 H5B 89.2(5)
O9 Na1 H5B 91.8(5)
O7 Na1 H10C 83.3(4)
O10 Na1 H10C 17.3(4)
O5 Na1 H10C 160.3(5)
O8 Na1 H10C 90.6(5)
O6 Na1 H10C 83.0(6)
O9 Na1 H10C 95.8(5)
H5B Na1 H10C 172.2(8)
O7 Na1 H10D 110.9(5)
O10 Na1 H10D 17.0(4)
O5 Na1 H10D 140.4(5)
O8 Na1 H10D 93.7(5)
O6 Na1 H10D 102.6(4)
O9 Na1 H10D 72.7(4)
H5B Na1 H10D 155.8(7)
H10C Na1 H10D 28.8(5)
C3 O1 C2 118.08(15)
C8 O2 Cu1 127.14(12)
C18 O3 Cu1 126.07(12)
C17 O4 C19 117.82(14)
Na1 O5 H5A 110.5(17)
Na1 O5 H5B 104.4(14)
H5A O5 H5B 109(2)
C23 O6 C22 117.10(14)
C23 O6 Na1 116.29(10)
C22 O6 Na1 126.52(11)
C28 O7 Cu2 126.64(11)
C28 O7 Na1 129.61(11)
Cu2 O7 Na1 103.55(6)
C38 O8 Cu2 127.00(11)
C38 O8 Na1 131.49(11)
Cu2 O8 Na1 101.50(6)
C37 O9 C39 117.35(15)
C37 O9 Na1 117.30(11)
C39 O9 Na1 124.35(11)
Na1 O10 H10C 102.3(15)
Na1 O10 H10D 105.6(15)
H10C O10 H10D 110(2)
C43 O11 C42 117.77(15)
C48 O12 Cu3 126.62(11)
C58 O13 Cu3 126.37(12)
C57 O14 C59 117.47(15)
C9 N1 C10 120.44(16)
C9 N1 Cu1 126.54(14)
C10 N1 Cu1 112.98(11)
C12 N2 C11 120.21(16)
C12 N2 Cu1 127.37(13)
C11 N2 Cu1 112.36(11)
C29 N3 C30 120.46(16)
C29 N3 Cu2 125.92(13)
C30 N3 Cu2 113.58(12)
C32 N4 C31 120.06(15)
C32 N4 Cu2 126.33(13)
C31 N4 Cu2 113.53(12)
C49 N5 C50 120.26(16)
C49 N5 Cu3 126.33(13)
C50 N5 Cu3 113.29(12)
C52 N6 C51 121.08(16)
C52 N6 Cu3 126.85(13)
C51 N6 Cu3 111.96(12)
C61 N8A C62 115.9(2)
C62 N8B C61 115.5(3)
C2 C1 H1A 109.5
C2 C1 H1B 109.5
H1A C1 H1B 109.5
C2 C1 H1C 109.5
H1A C1 H1C 109.5
H1B C1 H1C 109.5
O1 C2 C1 108.15(17)
O1 C2 H2A 110.1
C1 C2 H2A 110.1
O1 C2 H2B 110.1
C1 C2 H2B 110.1
H2A C2 H2B 108.4
O1 C3 C4 125.05(18)
O1 C3 C8 113.41(15)
C4 C3 C8 121.54(18)
C3 C4 C5 120.22(18)
C3 C4 H4 119.9
C5 C4 H4 119.9
C6 C5 C4 119.82(17)
C6 C5 H5 120.1
C4 C5 H5 120.1
C5 C6 C7 121.45(18)
C5 C6 H6 119.3
C7 C6 H6 119.3
C6 C7 C8 119.72(17)
C6 C7 C9 118.04(17)
C8 C7 C9 122.25(16)
O2 C8 C7 125.19(17)
O2 C8 C3 117.62(16)
C7 C8 C3 117.20(16)
N1 C9 C7 125.56(17)
N1 C9 H9 117.2
C7 C9 H9 117.2
N1 C10 C11 107.81(15)
N1 C10 H10A 110.1
C11 C10 H10A 110.1
N1 C10 H10B 110.1
C11 C10 H10B 110.1
H10A C10 H10B 108.5
N2 C11 C10 107.52(14)
N2 C11 H11A 110.2
C10 C11 H11A 110.2
N2 C11 H11B 110.2
C10 C11 H11B 110.2
H11A C11 H11B 108.5
N2 C12 C13 124.63(18)
N2 C12 H12 117.7
C13 C12 H12 117.7
C18 C13 C14 120.09(18)
C18 C13 C12 122.02(16)
C14 C13 C12 117.78(18)
C15 C14 C13 121.03(19)
C15 C14 H14 119.5
C13 C14 H14 119.5
C14 C15 C16 120.09(18)
C14 C15 H15 120.0
C16 C15 H15 120.0
C17 C16 C15 120.57(18)
C17 C16 H16 119.7
C15 C16 H16 119.7
O4 C17 C16 125.37(17)
O4 C17 C18 113.60(15)
C16 C17 C18 121.02(19)
O3 C18 C13 125.47(17)
O3 C18 C17 117.30(17)
C13 C18 C17 117.18(16)
O4 C19 C20 107.38(15)
O4 C19 H19A 110.2
C20 C19 H19A 110.2
O4 C19 H19B 110.2
C20 C19 H19B 110.2
H19A C19 H19B 108.5
C19 C20 H20A 109.5
C19 C20 H20B 109.5
H20A C20 H20B 109.5
C19 C20 H20C 109.5
H20A C20 H20C 109.5
H20B C20 H20C 109.5
C22 C21 H21A 109.5
C22 C21 H21B 109.5
H21A C21 H21B 109.5
C22 C21 H21C 109.5
H21A C21 H21C 109.5
H21B C21 H21C 109.5
O6 C22 C21 107.70(16)
O6 C22 H22A 110.2
C21 C22 H22A 110.2
O6 C22 H22B 110.2
C21 C22 H22B 110.2
H22A C22 H22B 108.5
O6 C23 C24 125.37(16)
O6 C23 C28 113.50(16)
C24 C23 C28 121.12(17)
C23 C24 C25 120.60(18)
C23 C24 H24 119.7
C25 C24 H24 119.7
C26 C25 C24 119.73(18)
C26 C25 H25 120.1
C24 C25 H25 120.1
C25 C26 C27 120.96(18)
C25 C26 H26 119.5
C27 C26 H26 119.5
C28 C27 C26 120.16(17)
C28 C27 C29 122.87(17)
C26 C27 C29 116.95(17)
O7 C28 C27 124.72(16)
O7 C28 C23 117.88(16)
C27 C28 C23 117.40(17)
N3 C29 C27 125.19(17)
N3 C29 H29 117.4
C27 C29 H29 117.4
N3 C30 C31 109.06(15)
N3 C30 H30A 109.9
C31 C30 H30A 109.9
N3 C30 H30B 109.9
C31 C30 H30B 109.9
H30A C30 H30B 108.3
N4 C31 C30 108.25(14)
N4 C31 H31A 110.0
C30 C31 H31A 110.0
N4 C31 H31B 110.0
C30 C31 H31B 110.0
H31A C31 H31B 108.4
N4 C32 C33 125.15(17)
N4 C32 H32 117.4
C33 C32 H32 117.4
C34 C33 C38 119.51(17)
C34 C33 C32 117.62(16)
C38 C33 C32 122.79(17)
C35 C34 C33 121.52(18)
C35 C34 H34 119.2
C33 C34 H34 119.2
C34 C35 C36 119.87(18)
C34 C35 H35 120.1
C36 C35 H35 120.1
C37 C36 C35 120.29(18)
C37 C36 H36 119.9
C35 C36 H36 119.9
O9 C37 C36 125.48(17)
O9 C37 C38 113.17(16)
C36 C37 C38 121.31(17)
O8 C38 C33 124.84(17)
O8 C38 C37 117.62(16)
C33 C38 C37 117.50(17)
O9 C39 C40 106.77(16)
O9 C39 H39A 110.4
C40 C39 H39A 110.4
O9 C39 H39B 110.4
C40 C39 H39B 110.4
H39A C39 H39B 108.6
C39 C40 H40A 109.5
C39 C40 H40B 109.5
H40A C40 H40B 109.5
C39 C40 H40C 109.5
H40A C40 H40C 109.5
H40B C40 H40C 109.5
C42 C41 H41A 109.5
C42 C41 H41B 109.5
H41A C41 H41B 109.5
C42 C41 H41C 109.5
H41A C41 H41C 109.5
H41B C41 H41C 109.5
O11 C42 C41 106.69(16)
O11 C42 H42A 110.4
C41 C42 H42A 110.4
O11 C42 H42B 110.4
C41 C42 H42B 110.4
H42A C42 H42B 108.6
O11 C43 C44 125.62(17)
O11 C43 C48 112.91(16)
C44 C43 C48 121.46(17)
C43 C44 C45 120.66(18)
C43 C44 H44 119.7
C45 C44 H44 119.7
C46 C45 C44 119.24(18)
C46 C45 H45 120.4
C44 C45 H45 120.4
C45 C46 C47 121.79(18)
C45 C46 H46 119.1
C47 C46 H46 119.1
C46 C47 C48 120.05(17)
C46 C47 C49 117.88(16)
C48 C47 C49 122.06(17)
O12 C48 C47 125.76(17)
O12 C48 C43 117.48(16)
C47 C48 C43 116.75(17)
N5 C49 C47 125.25(17)
N5 C49 H49 117.4
C47 C49 H49 117.4
N5 C50 C51 107.94(14)
N5 C50 H50A 110.1
C51 C50 H50A 110.1
N5 C50 H50B 110.1
C51 C50 H50B 110.1
H50A C50 H50B 108.4
N6 C51 C50 107.47(14)
N6 C51 H51A 110.2
C50 C51 H51A 110.2
N6 C51 H51B 110.2
C50 C51 H51B 110.2
H51A C51 H51B 108.5
N6 C52 C53 125.21(17)
N6 C52 H52 117.4
C53 C52 H52 117.4
C54 C53 C58 120.22(17)
C54 C53 C52 118.06(17)
C58 C53 C52 121.58(17)
C55 C54 C53 121.00(18)
C55 C54 H54 119.5
C53 C54 H54 119.5
C54 C55 C56 119.95(19)
C54 C55 H55 120.0
C56 C55 H55 120.0
C57 C56 C55 120.11(18)
C57 C56 H56 119.9
C55 C56 H56 119.9
O14 C57 C56 125.08(17)
O14 C57 C58 113.25(16)
C56 C57 C58 121.66(18)
O13 C58 C53 125.36(17)
O13 C58 C57 117.68(16)
C53 C58 C57 116.95(17)
O14 C59 C60 107.49(16)
O14 C59 H59A 110.2
C60 C59 H59A 110.2
O14 C59 H59B 110.2
C60 C59 H59B 110.2
H59A C59 H59B 108.5
C59 C60 H60A 109.5
C59 C60 H60B 109.5
H60A C60 H60B 109.5
C59 C60 H60C 109.5
H60A C60 H60C 109.5
H60B C60 H60C 109.5
N7 C61 N8A 165.3(3)
N7 C61 N8B 149.4(3)
N9 C62 N8B 147.9(3)
N9 C62 N8A 166.3(3)

loop_
_geom_bond_atom_site_label_1
_geom_bond_atom_site_label_2
_geom_bond_distance
Cu1 O3 1.9075(13)
Cu1 O2 1.9106(12)
Cu1 N2 1.9292(15)
Cu1 N1 1.9477(15)
Cu2 O7 1.8894(12)
Cu2 O8 1.8991(12)
Cu2 N3 1.9172(15)
Cu2 N4 1.9317(15)
Cu3 O12 1.9018(13)
Cu3 O13 1.9139(12)
Cu3 N5 1.9388(15)
Cu3 N6 1.9406(15)
Na1 O7 2.3088(14)
Na1 O10 2.3110(16)
Na1 O5 2.3264(16)
Na1 O8 2.3566(14)
Na1 O6 2.6610(15)
Na1 O9 2.7272(15)
Na1 H5B 2.650(18)
Na1 H10C 2.597(18)
Na1 H10D 2.641(17)
O1 C3 1.365(2)
O1 C2 1.425(2)
O2 C8 1.309(2)
O3 C18 1.312(2)
O4 C17 1.363(2)
O4 C19 1.437(2)
O5 H5A 0.783(15)
O5 H5B 0.816(15)
O6 C23 1.371(2)
O6 C22 1.428(2)
O7 C28 1.312(2)
O8 C38 1.309(2)
O9 C37 1.368(2)
O9 C39 1.435(2)
O10 H10C 0.791(15)
O10 H10D 0.800(15)
O11 C43 1.370(2)
O11 C42 1.428(2)
O12 C48 1.304(2)
O13 C58 1.313(2)
O14 C57 1.372(2)
O14 C59 1.432(2)
N1 C9 1.284(2)
N1 C10 1.469(2)
N2 C12 1.284(2)
N2 C11 1.464(2)
N3 C29 1.287(2)
N3 C30 1.472(2)
N4 C32 1.286(2)
N4 C31 1.476(2)
N5 C49 1.284(2)
N5 C50 1.470(2)
N6 C52 1.281(2)
N6 C51 1.469(2)
N7 C61 1.118(2)
N9 C62 1.134(2)
N8A C61 1.342(2)
N8A C62 1.349(2)
N8B C62 1.349(3)
N8B C61 1.349(3)
C1 C2 1.501(3)
C1 H1A 0.9800
C1 H1B 0.9800
C1 H1C 0.9800
C2 H2A 0.9900
C2 H2B 0.9900
C3 C4 1.375(2)
C3 C8 1.429(3)
C4 C5 1.406(3)
C4 H4 0.9500
C5 C6 1.360(3)
C5 H5 0.9500
C6 C7 1.417(2)
C6 H6 0.9500
C7 C8 1.419(3)
C7 C9 1.434(3)
C9 H9 0.9500
C10 C11 1.527(2)
C10 H10A 0.9900
C10 H10B 0.9900
C11 H11A 0.9900
C11 H11B 0.9900
C12 C13 1.434(3)
C12 H12 0.9500
C13 C18 1.414(3)
C13 C14 1.420(2)
C14 C15 1.362(3)
C14 H14 0.9500
C15 C16 1.396(3)
C15 H15 0.9500
C16 C17 1.382(2)
C16 H16 0.9500
C17 C18 1.434(3)
C19 C20 1.503(3)
C19 H19A 0.9900
C19 H19B 0.9900
C20 H20A 0.9800
C20 H20B 0.9800
C20 H20C 0.9800
C21 C22 1.509(3)
C21 H21A 0.9800
C21 H21B 0.9800
C21 H21C 0.9800
C22 H22A 0.9900
C22 H22B 0.9900
C23 C24 1.376(3)
C23 C28 1.430(2)
C24 C25 1.402(3)
C24 H24 0.9500
C25 C26 1.366(3)
C25 H25 0.9500
C26 C27 1.418(3)
C26 H26 0.9500
C27 C28 1.409(2)
C27 C29 1.438(3)
C29 H29 0.9500
C30 C31 1.523(3)
C30 H30A 0.9900
C30 H30B 0.9900
C31 H31A 0.9900
C31 H31B 0.9900
C32 C33 1.439(3)
C32 H32 0.9500
C33 C34 1.417(3)
C33 C38 1.417(2)
C34 C35 1.361(3)
C34 H34 0.9500
C35 C36 1.404(3)
C35 H35 0.9500
C36 C37 1.376(3)
C36 H36 0.9500
C37 C38 1.430(2)
C39 C40 1.507(3)
C39 H39A 0.9900
C39 H39B 0.9900
C40 H40A 0.9800
C40 H40B 0.9800
C40 H40C 0.9800
C41 C42 1.505(3)
C41 H41A 0.9800
C41 H41B 0.9800
C41 H41C 0.9800
C42 H42A 0.9900
C42 H42B 0.9900
C43 C44 1.377(3)
C43 C48 1.438(2)
C44 C45 1.406(3)
C44 H44 0.9500
C45 C46 1.365(3)
C45 H45 0.9500
C46 C47 1.414(3)
C46 H46 0.9500
C47 C48 1.419(2)
C47 C49 1.438(3)
C49 H49 0.9500
C50 C51 1.520(2)
C50 H50A 0.9900
C50 H50B 0.9900
C51 H51A 0.9900
C51 H51B 0.9900
C52 C53 1.440(3)
C52 H52 0.9500
C53 C54 1.414(3)
C53 C58 1.415(3)
C54 C55 1.365(3)
C54 H54 0.9500
C55 C56 1.403(3)
C55 H55 0.9500
C56 C57 1.376(3)
C56 H56 0.9500
C57 C58 1.429(2)
C59 C60 1.504(3)
C59 H59A 0.9900
C59 H59B 0.9900
C60 H60A 0.9800
C60 H60B 0.9800
C60 H60C 0.9800

loop_
_geom_hbond_atom_site_label_D
_geom_hbond_atom_site_label_H
_geom_hbond_atom_site_label_A
_geom_hbond_distance_DH
_geom_hbond_distance_HA
_geom_hbond_distance_DA
_geom_hbond_angle_DHA
O5 H5A O1 0.783(15) 2.49(2) 3.0693(19) 132(2)
O5 H5A O2 0.783(15) 2.209(19) 2.9125(18) 150(2)
O5 H5B O3 0.816(15) 2.33(2) 2.9519(19) 133(2)
O5 H5B O4 0.816(15) 2.189(17) 2.9475(19) 155(2)
O10 H10C O11 0.791(15) 2.302(17) 3.041(2) 156(3)
O10 H10C O12 0.791(15) 2.31(2) 2.9308(19) 136(2)
O10 H10D O13 0.800(15) 2.260(18) 2.9649(19) 147(2)
O10 H10D O14 0.800(15) 2.353(18) 2.9890(19) 137(2)
